data_4313272
loop_
_publ_author_name
'T. J. Prior'
'M. J. Rosseinsky'

_publ_contact_author
;
      Matthew J Rosseinsky
      Department of Chemistry
      The University of Liverpool
      Liverpool
      L69 7ZD
      UK
;
_publ_contact_author_email m.j.rosseinsky@liv.ac.uk
_publ_contact_author_fax '(44) 151 794 3587'
_publ_contact_author_phone '(44) 151 794 3499'
_publ_section_title
;
 Chiral Direction and Interconnection of Helical Three-Connected Networks
 in Metal-Organic Frameworks
;
_journal_name_full 'Inorganic Chemistry'
_journal_page_first 1564
_journal_page_last 1575
_journal_paper_doi 10.1021/ic025775i
_journal_volume 42
_journal_year 2003
_chemical_formula_structural 'Ni 3 (C9 H 3 O 6) 2 (C 5 H 5) 6 (C 8 H 10 O 2) 3'
_chemical_formula_sum 'C60 H18 N6 Ni3 O18'
_chemical_formula_weight 1286.97
_chemical_name_systematic
; 
Ni3(btc)2(py)6(R-phenylethanediol)3
;
_space_group_IT_number 214
_symmetry_cell_setting cubic
_symmetry_space_group_name_Hall 'I 4bd 2c 3'
_symmetry_space_group_name_H-M 'I 41 3 2'
_atom_sites_solution_hydrogens geom
_atom_sites_solution_primary direct
_atom_sites_solution_secondary difmap
_audit_creation_method SHELXL-97
_cell_angle_alpha 90.00
_cell_angle_beta 90.00
_cell_angle_gamma 90.00
_cell_formula_units_Z 8
_cell_length_a 28.718(2)
_cell_length_b 28.718(2)
_cell_length_c 28.718(2)
_cell_measurement_reflns_used 2598
_cell_measurement_temperature 293(2)
_cell_measurement_theta_max 22.52
_cell_measurement_theta_min 1.74
_cell_volume 23684(3)
_computing_cell_refinement 'Stoe IPDS system'
_computing_data_collection 'Stoe IPDS system'
_computing_data_reduction 'Stoe IPDS system'
_computing_molecular_graphics 'Diamond (brandenburg)'
_computing_publication_material CIFTAB
_computing_structure_refinement 'SHELXL-97 (Sheldrick, 1997)'
_computing_structure_solution 'SHELXS-97 (Sheldrick, 1997)'
_diffrn_ambient_temperature 193(2)
_diffrn_measured_fraction_theta_full 0.997
_diffrn_measured_fraction_theta_max 0.997
_diffrn_measurement_device_type 'Stoe IPDS diffractometer'
_diffrn_measurement_method 'one hundred two degree oscillations in phi'
_diffrn_radiation_monochromator graphite
_diffrn_radiation_source 'fine-focus sealed tube'
_diffrn_radiation_type MoK\a
_diffrn_radiation_wavelength 0.71073
_diffrn_reflns_av_R_equivalents 0.1473
_diffrn_reflns_av_sigmaI/netI 0.0877
_diffrn_reflns_limit_h_max 30
_diffrn_reflns_limit_h_min -30
_diffrn_reflns_limit_k_max 30
_diffrn_reflns_limit_k_min -30
_diffrn_reflns_limit_l_max 30
_diffrn_reflns_limit_l_min -30
_diffrn_reflns_number 63003
_diffrn_reflns_theta_full 22.52
_diffrn_reflns_theta_max 22.52
_diffrn_reflns_theta_min 1.74
_exptl_absorpt_coefficient_mu 0.480
_exptl_absorpt_correction_type none
_exptl_crystal_colour 'blue green'
_exptl_crystal_density_diffrn 0.722
_exptl_crystal_density_method 'not measured'
_exptl_crystal_description octahedron
_exptl_crystal_F_000 5183
_exptl_crystal_size_max 0.5
_exptl_crystal_size_mid 0.4
_exptl_crystal_size_min 0.4
_refine_diff_density_max 0.704
_refine_diff_density_min -0.377
_refine_diff_density_rms 0.128
_refine_ls_abs_structure_details 'Flack H D (1983), Acta Cryst. A39, 876-881'
_refine_ls_abs_structure_Flack 0.03(8)
_refine_ls_extinction_method none
_refine_ls_goodness_of_fit_ref 1.034
_refine_ls_hydrogen_treatment mixed
_refine_ls_matrix_type full
_refine_ls_number_parameters 106
_refine_ls_number_reflns 2598
_refine_ls_number_restraints 5
_refine_ls_restrained_S_all 1.039
_refine_ls_R_factor_all 0.1397
_refine_ls_R_factor_gt 0.0998
_refine_ls_shift/su_max 0.000
_refine_ls_shift/su_mean 0.000
_refine_ls_structure_factor_coef Fsqd
_refine_ls_weighting_details 'calc w=1/[\s^2^(Fo^2^)+(0.1812P)^2^+0.0000P] where P=(Fo^2^+2Fc^2^)/3'
_refine_ls_weighting_scheme calc
_refine_ls_wR_factor_gt 0.2840
_refine_ls_wR_factor_ref 0.3065
_reflns_number_gt 1381
_reflns_number_total 2598
_reflns_threshold_expression >2sigma(I)
_cod_data_source_file ic025775isi20021029_111527_5.cif
_cod_data_source_block Prior5
_cod_original_cell_volume 23685(3)
_cod_database_code 4313272

loop_
_symmetry_equiv_pos_as_xyz
'x, y, z'
'y, z, x'
'z, x, y'
'-y+1/4, x+3/4, z+1/4'
'-z+1/4, y+3/4, x+1/4'
'-x+1/4, z+3/4, y+1/4'
'-x+1/2, -y, z+1/2'
'-z, x+1/2, -y+1/2'
'-x, y+1/2, -z+1/2'
'-y+1/2, -z, x+1/2'
'-z+1/2, -x, y+1/2'
'y+1/4, -x+1/4, z+3/4'
'z+1/4, -y+1/4, x+3/4'
'x+1/4, -z+1/4, y+3/4'
'-y, z+1/2, -x+1/2'
'-z+3/4, -y+3/4, -x+3/4'
'-x+3/4, -z+3/4, -y+3/4'
'-y+3/4, -x+3/4, -z+3/4'
'y+1/2, -z+1/2, -x'
'y+3/4, x+1/4, -z+1/4'
'z+3/4, y+1/4, -x+1/4'
'x+3/4, z+1/4, -y+1/4'
'x+1/2, -y+1/2, -z'
'z+1/2, -x+1/2, -y'
'x+1/2, y+1/2, z+1/2'
'y+1/2, z+1/2, x+1/2'
'z+1/2, x+1/2, y+1/2'
'-y+3/4, x+5/4, z+3/4'
'-z+3/4, y+5/4, x+3/4'
'-x+3/4, z+5/4, y+3/4'
'-x+1, -y+1/2, z+1'
'-z+1/2, x+1, -y+1'
'-x+1/2, y+1, -z+1'
'-y+1, -z+1/2, x+1'
'-z+1, -x+1/2, y+1'
'y+3/4, -x+3/4, z+5/4'
'z+3/4, -y+3/4, x+5/4'
'x+3/4, -z+3/4, y+5/4'
'-y+1/2, z+1, -x+1'
'-z+5/4, -y+5/4, -x+5/4'
'-x+5/4, -z+5/4, -y+5/4'
'-y+5/4, -x+5/4, -z+5/4'
'y+1, -z+1, -x+1/2'
'y+5/4, x+3/4, -z+3/4'
'z+5/4, y+3/4, -x+3/4'
'x+5/4, z+3/4, -y+3/4'
'x+1, -y+1, -z+1/2'
'z+1, -x+1, -y+1/2'

loop_
_atom_site_label
_atom_site_type_symbol
_atom_site_fract_x
_atom_site_fract_y
_atom_site_fract_z
_atom_site_U_iso_or_equiv
_atom_site_adp_type
_atom_site_occupancy
_atom_site_symmetry_multiplicity
_atom_site_calc_flag
_atom_site_refinement_flags
_atom_site_disorder_assembly
_atom_site_disorder_group
C1 C 0.4652(4) 0.4251(4) 0.9013(4) 0.070(3) Uani 1 1 d D . .
C2 C 0.5066(3) 0.4412(4) 0.9295(3) 0.060(3) Uani 1 1 d . . .
C3 C 0.5200(3) 0.4162(4) 0.9673(4) 0.063(3) Uani 1 1 d . . .
H3 H 0.5030 0.3900 0.9759 0.03(2) Uiso 1 1 calc R . .
C11 C 0.3359(8) 0.4190(7) 0.8449(7) 0.173(7) Uiso 1 1 d D . .
H11 H 0.3142 0.3963 0.8315 0.207 Uiso 1 1 calc R . .
N1 N 0.4193(2) 0.2941(3) 0.9239(4) 0.095(3) Uani 1 1 d G . .
C21 C 0.4241(3) 0.3076(3) 0.9702(4) 0.128(6) Uani 1 1 d G . .
C22 C 0.4348(4) 0.2746(5) 1.0040(3) 0.136(6) Uiso 1 1 d G . .
C23 C 0.4406(4) 0.2282(4) 0.9916(4) 0.137(6) Uiso 1 1 d G . .
C24 C 0.4357(3) 0.2147(2) 0.9453(5) 0.130(6) Uani 1 1 d G . .
C25 C 0.4251(3) 0.2476(3) 0.9115(3) 0.114(5) Uani 1 1 d G . .
O1 O 0.4483(3) 0.3864(3) 0.9117(3) 0.088(2) Uani 1 1 d D . .
O2 O 0.4498(3) 0.4522(3) 0.8699(3) 0.082(2) Uani 1 1 d D . .
O11 O 0.3841(3) 0.4025(3) 0.8332(3) 0.100(3) Uani 1 1 d D . .
H11A H 0.4033 0.4182 0.8474 0.150 Uiso 1 1 calc R . .
Ni1 Ni 0.40420(5) 0.34580(5) 0.8750 0.0754(8) Uani 1 2 d S . .
C12 C 0.3297(10) 0.4650(9) 0.8168(13) 0.167(15) Uiso 0.50 1 d PD . .
C13 C 0.3672(17) 0.4868(19) 0.7841(17) 0.22(2) Uiso 0.50 1 d PD . .

loop_
_atom_site_aniso_label
_atom_site_aniso_U_11
_atom_site_aniso_U_22
_atom_site_aniso_U_33
_atom_site_aniso_U_23
_atom_site_aniso_U_13
_atom_site_aniso_U_12
C1 0.081(8) 0.073(8) 0.057(6) 0.004(6) -0.006(6) 0.009(6)
C2 0.061(7) 0.065(7) 0.054(6) 0.000(6) -0.003(5) 0.009(5)
C3 0.056(6) 0.059(7) 0.075(7) 0.007(6) -0.004(6) -0.006(5)
N1 0.074(7) 0.064(7) 0.147(11) 0.017(6) 0.000(7) -0.010(5)
C21 0.084(10) 0.155(15) 0.145(15) 0.039(13) -0.019(10) -0.033(10)
C24 0.087(10) 0.074(10) 0.23(2) 0.024(11) 0.015(11) 0.009(8)
C25 0.084(9) 0.061(8) 0.197(17) 0.001(10) 0.024(10) -0.004(7)
O1 0.094(5) 0.064(5) 0.105(6) 0.022(4) -0.035(5) -0.024(4)
O2 0.090(5) 0.075(5) 0.081(5) 0.003(4) -0.025(5) -0.010(4)
O11 0.100(6) 0.081(5) 0.120(7) -0.008(5) -0.045(5) 0.009(5)
Ni1 0.0633(9) 0.0633(9) 0.0995(16) -0.0085(8) -0.0085(8) -0.0026(10)

loop_
_atom_type_symbol
_atom_type_description
_atom_type_scat_dispersion_real
_atom_type_scat_dispersion_imag
_atom_type_scat_source
C C 0.0020 0.0020 'International Tables Vol C Tables 4.2.6.8 and 6.1.1.4'
H H 0.0000 0.0000 'International Tables Vol C Tables 4.2.6.8 and 6.1.1.4'
N N 0.0040 0.0030 'International Tables Vol C Tables 4.2.6.8 and 6.1.1.4'
O O 0.0080 0.0060 'International Tables Vol C Tables 4.2.6.8 and 6.1.1.4'
Ni Ni 0.2850 1.1130 'International Tables Vol C Tables 4.2.6.8 and 6.1.1.4'

loop_
_geom_angle_atom_site_label_1
_geom_angle_atom_site_label_2
_geom_angle_atom_site_label_3
_geom_angle
_geom_angle_site_symmetry_1
_geom_angle_site_symmetry_3
_geom_angle_publ_flag
O1 C1 O2 125.4(10) . . ?
O1 C1 C2 116.9(9) . . ?
O2 C1 C2 117.7(9) . . ?
C3 C2 C3 119.2(11) . 11_665 ?
C3 C2 C1 119.3(10) . . ?
C3 C2 C1 121.5(10) 11_665 . ?
C2 C3 C2 120.8(11) . 15_646 ?
O11 C11 C12 104.9(15) . . ?
O11 C11 C11 105.8(11) . 18_556 ?
C12 C11 C11 125(2) . 18_556 ?
C21 N1 C25 120.0 . . ?
C21 N1 Ni1 117.7(6) . . ?
C25 N1 Ni1 122.3(6) . . ?
N1 C21 C22 120.0 . . ?
C23 C22 C21 120.0 . . ?
C22 C23 C24 120.0 . . ?
C25 C24 C23 120.0 . . ?
C24 C25 N1 120.0 . . ?
C1 O1 Ni1 129.4(7) . . ?
C11 O11 Ni1 111.7(9) . . ?
O1 Ni1 O1 175.9(5) . 18_556 ?
O1 Ni1 N1 91.4(4) . 18_556 ?
O1 Ni1 N1 86.0(3) 18_556 18_556 ?
O1 Ni1 N1 86.0(3) . . ?
O1 Ni1 N1 91.4(4) 18_556 . ?
N1 Ni1 N1 99.1(5) 18_556 . ?
O1 Ni1 O11 91.3(3) . . ?
O1 Ni1 O11 91.7(3) 18_556 . ?
N1 Ni1 O11 88.4(3) 18_556 . ?
N1 Ni1 O11 172.2(4) . . ?
O1 Ni1 O11 91.7(3) . 18_556 ?
O1 Ni1 O11 91.3(3) 18_556 18_556 ?
N1 Ni1 O11 172.2(4) 18_556 18_556 ?
N1 Ni1 O11 88.4(3) . 18_556 ?
O11 Ni1 O11 84.4(5) . 18_556 ?
C11 C12 C13 125(3) . . ?

loop_
_geom_bond_atom_site_label_1
_geom_bond_atom_site_label_2
_geom_bond_distance
_geom_bond_site_symmetry_2
_geom_bond_publ_flag
C1 O1 1.247(10) . ?
C1 O2 1.273(10) . ?
C1 C2 1.510(14) . ?
C2 C3 1.357(13) . ?
C2 C3 1.398(13) 11_665 ?
C3 C2 1.398(13) 15_646 ?
C11 O11 1.50(2) . ?
C11 C12 1.557(10) . ?
C11 C11 1.74(4) 18_556 ?
N1 C21 1.3900 . ?
N1 C25 1.3900 . ?
N1 Ni1 2.090(7) . ?
C21 C22 1.3900 . ?
C22 C23 1.3900 . ?
C23 C24 1.3900 . ?
C24 C25 1.3900 . ?
O1 Ni1 2.018(7) . ?
O11 Ni1 2.103(8) . ?
Ni1 O1 2.019(7) 18_556 ?
Ni1 N1 2.090(8) 18_556 ?
Ni1 O11 2.103(8) 18_556 ?
C12 C13 1.56(2) . ?
